data_2202729
loop_
_publ_author_name
'Rabe, Gerd W.'
'Zhang-Pre\&se, Mei '
'Golen, James A.'
'Rheingold, Arnold L.'

_publ_section_title
(\h^8^-Cyclooctatetraene)(2,2'',4,4'',6,6''-hexamethyl-<i>m</i>-terphenyl-\k<i>C</i>^2'^)(tetrahydrofuran-\k<i>O</i>)thulium(III)
_journal_issue 12
_journal_name_full 'Acta Crystallographica Section E'
_journal_page_first m1102
_journal_page_last m1103
_journal_paper_doi 10.1107/S1600536803025005
_journal_volume 59
_journal_year 2003
_chemical_formula_iupac '[Tm (C4 H8 O1) (C8 H8) (C24 H25)]'
_chemical_formula_moiety 'C36 H41 O Tm'
_chemical_formula_sum 'C36 H41 O Tm'
_chemical_formula_weight 658.62
_chemical_name_systematic
;
(\h^8^-Cyclooctatetraenyl)(2,2'',4,4'',6,6''-hexamethyl-\m-
terphenyl-\kC^2'^)(tetrahydrofuran-\kO)thulium(III)
;
_space_group_IT_number 61
_symmetry_cell_setting orthorhombic
_symmetry_space_group_name_Hall '-P 2ac 2ab'
_symmetry_space_group_name_H-M 'P b c a'
_atom_sites_solution_hydrogens geom
_atom_sites_solution_primary direct
_atom_sites_solution_secondary difmap
_audit_creation_method SHELXL-97
_cell_angle_alpha 90.00
_cell_angle_beta 90.00
_cell_angle_gamma 90.00
_cell_formula_units_Z 8
_cell_length_a 13.1317(9)
_cell_length_b 15.7090(10)
_cell_length_c 28.594(2)
_cell_measurement_reflns_used 6048
_cell_measurement_temperature 218(2)
_cell_measurement_theta_max 28.22
_cell_measurement_theta_min 2.47
_cell_volume 5898.5(7)
_computing_cell_refinement SMART
_computing_data_collection 'SMART (Bruker, 2001)'
_computing_data_reduction 'SAINT (Bruker, 2001)'
_computing_molecular_graphics 'SHELXTL (Bruker, 2001)'
_computing_publication_material SHELXTL
_computing_structure_refinement 'SHELXL97 (Sheldrick, 1997)'
_computing_structure_solution 'SHELXS97 (Sheldrick, 1997)'
_diffrn_ambient_temperature 218(2)
_diffrn_measured_fraction_theta_full 0.999
_diffrn_measured_fraction_theta_max 0.999
_diffrn_measurement_device_type 'Bruker SMART 4K CCD area-detector'
_diffrn_measurement_method '\f and \w'
_diffrn_radiation_monochromator graphite
_diffrn_radiation_source 'fine-focus sealed tube'
_diffrn_radiation_type MoK\a
_diffrn_radiation_wavelength 0.71073
_diffrn_reflns_av_R_equivalents 0.0592
_diffrn_reflns_av_sigmaI/netI 0.0410
_diffrn_reflns_limit_h_max 14
_diffrn_reflns_limit_h_min -15
_diffrn_reflns_limit_k_max 18
_diffrn_reflns_limit_k_min -18
_diffrn_reflns_limit_l_max 34
_diffrn_reflns_limit_l_min -33
_diffrn_reflns_number 33690
_diffrn_reflns_theta_full 25.00
_diffrn_reflns_theta_max 25.00
_diffrn_reflns_theta_min 2.11
_diffrn_standards_decay_% 0
_diffrn_standards_number 0
_exptl_absorpt_coefficient_mu 3.034
_exptl_absorpt_correction_T_max 0.8631
_exptl_absorpt_correction_T_min 0.3766
_exptl_absorpt_correction_type multi-scan
_exptl_absorpt_process_details '(SADABS; Bruker, 2001)'
_exptl_crystal_colour orange
_exptl_crystal_density_diffrn 1.483
_exptl_crystal_density_method 'not measured'
_exptl_crystal_description block
_exptl_crystal_F_000 2672
_exptl_crystal_size_max 0.40
_exptl_crystal_size_mid 0.20
_exptl_crystal_size_min 0.05
_refine_diff_density_max 0.709
_refine_diff_density_min -0.430
_refine_ls_extinction_method none
_refine_ls_goodness_of_fit_ref 1.013
_refine_ls_hydrogen_treatment mixed
_refine_ls_matrix_type full
_refine_ls_number_parameters 359
_refine_ls_number_reflns 5203
_refine_ls_number_restraints 0
_refine_ls_restrained_S_all 1.013
_refine_ls_R_factor_all 0.0468
_refine_ls_R_factor_gt 0.0286
_refine_ls_shift/su_max 0.002
_refine_ls_shift/su_mean 0.000
_refine_ls_structure_factor_coef Fsqd
_refine_ls_weighting_details 'calc w = 1/[\s^2^(Fo^2^)+(0.0334P)^2^+1.0269P] where P = (Fo^2^+2Fc^2^)/3'
_refine_ls_weighting_scheme calc
_refine_ls_wR_factor_gt 0.0641
_refine_ls_wR_factor_ref 0.0720
_reflns_number_gt 3903
_reflns_number_total 5203
_reflns_threshold_expression I>2\s(I)
_cod_data_source_file lh6136.cif
_cod_data_source_block I
_cod_depositor_comments
;
The following automatic conversions were performed:
'_symmetry_cell_setting' value 'Orthorhombic' changed to 'orthorhombic'
according to '/home/saulius/struct/CIF-dictionaries/cif_core.dic'
dictionary named 'cif_core.dic' version 2.4.1 from 2010-06-29.

Automatic conversion script
Id: cif_fix_enum 1527 2010-12-29 10:47:43Z saulius 

The following automatic conversions were performed:

'_symmetry_cell_setting' value 'Orthorhombic' changed to
'orthorhombic' according to
/home/saulius/struct/CIF-dictionaries/cif_core.dic dictionary named
'cif_core.dic' version 2.4.1 from 2010-06-29.

Automatic conversion script
Id: cif_fix_values 1715 2011-07-08 13:25:40Z adriana 
;
_cod_original_cell_volume 5898.6(7)
_cod_database_code 2202729
_cod_database_fobs_code 2202729

loop_
_symmetry_equiv_pos_as_xyz
'x, y, z'
'-x+1/2, -y, z+1/2'
'-x, y+1/2, -z+1/2'
'x+1/2, -y+1/2, -z'
'-x, -y, -z'
'x-1/2, y, -z-1/2'
'x, -y-1/2, z-1/2'
'-x-1/2, y-1/2, z'

loop_
_atom_site_label
_atom_site_fract_x
_atom_site_fract_y
_atom_site_fract_z
_atom_site_U_iso_or_equiv
_atom_site_adp_type
_atom_site_calc_flag
_atom_site_refinement_flags
_atom_site_occupancy
_atom_site_disorder_assembly
_atom_site_disorder_group
_atom_site_type_symbol
O1 0.8828(2) 0.30732(17) 0.38686(10) 0.0420(8) Uani d . 1 B . O
Tm1 0.956870(13) 0.172882(10) 0.386912(6) 0.02965(8) Uani d . 1 . . Tm
C1 0.8891(4) 0.0841(3) 0.45381(17) 0.0485(12) Uani d . 1 . . C
H1A 0.8928 0.0905 0.4864 0.073 Uiso calc . 1 . . H
C2 0.8007(4) 0.1215(3) 0.4347(2) 0.0530(13) Uani d . 1 . . C
H2A 0.7554 0.1424 0.4575 0.079 Uiso calc . 1 . . H
C3 0.7665(3) 0.1340(3) 0.3887(2) 0.0561(14) Uani d . 1 . . C
H3A 0.7022 0.1602 0.3878 0.084 Uiso calc . 1 . . H
C4 0.8040(4) 0.1175(3) 0.3435(2) 0.0593(15) Uani d . 1 . . C
H4A 0.7619 0.1393 0.3198 0.089 Uiso calc . 1 . . H
C5 0.8902(4) 0.0756(3) 0.32611(18) 0.0554(14) Uani d . 1 . . C
H5A 0.8936 0.0771 0.2933 0.083 Uiso calc . 1 . . H
C6 0.9723(3) 0.0322(3) 0.34598(18) 0.0450(12) Uani d . 1 . . C
H6A 1.0147 0.0071 0.3234 0.067 Uiso calc . 1 . . H
C7 1.0058(4) 0.0173(3) 0.39117(18) 0.0449(12) Uani d . 1 . . C
H7A 1.0654 -0.0158 0.3920 0.067 Uiso calc . 1 . . H
C8 0.9723(3) 0.0398(3) 0.43562(18) 0.0439(12) Uani d . 1 . . C
H8A 1.0165 0.0204 0.4592 0.066 Uiso calc . 1 . . H
C9 1.1077(3) 0.2469(2) 0.35766(14) 0.0271(9) Uani d . 1 . . C
C10 1.1477(3) 0.2611(2) 0.31231(14) 0.0279(9) Uani d . 1 . . C
C11 1.2289(3) 0.3153(2) 0.30462(16) 0.0392(11) Uani d . 1 . . C
H11A 1.2533 0.3234 0.2740 0.047 Uiso calc R 1 . . H
C12 1.2745(3) 0.3577(3) 0.34111(17) 0.0423(11) Uani d . 1 . . C
H12A 1.3294 0.3947 0.3353 0.051 Uiso calc R 1 . . H
C13 1.2399(3) 0.3460(3) 0.38595(16) 0.0402(11) Uani d . 1 . . C
H13A 1.2711 0.3748 0.4110 0.048 Uiso calc R 1 . . H
C14 1.1578(3) 0.2908(2) 0.39422(14) 0.0292(9) Uani d . 1 . . C
C15 1.1218(3) 0.2761(2) 0.44269(14) 0.0312(9) Uani d . 1 . . C
C16 1.1429(3) 0.1993(2) 0.46567(15) 0.0323(10) Uani d . 1 . . C
C17 1.1016(3) 0.1839(3) 0.50975(16) 0.0393(11) Uani d . 1 . . C
H17A 1.1144 0.1314 0.5243 0.047 Uiso calc R 1 . . H
C18 1.0426(3) 0.2432(3) 0.53267(16) 0.0387(10) Uani d . 1 . . C
C19 1.0271(3) 0.3204(3) 0.51094(16) 0.0416(11) Uani d . 1 . . C
H19A 0.9889 0.3622 0.5267 0.050 Uiso calc R 1 . . H
C20 1.0650(3) 0.3391(2) 0.46709(16) 0.0366(10) Uani d . 1 . . C
C21 1.2159(3) 0.1354(3) 0.44494(16) 0.0450(11) Uani d . 1 . . C
H21A 1.2846 0.1582 0.4460 0.068 Uiso calc R 1 . . H
H21B 1.1971 0.1240 0.4127 0.068 Uiso calc R 1 . . H
H21C 1.2131 0.0829 0.4628 0.068 Uiso calc R 1 . . H
C22 0.9990(4) 0.2256(3) 0.58031(17) 0.0554(13) Uani d . 1 . . C
H22A 0.9991 0.1647 0.5860 0.083 Uiso calc R 1 . . H
H22B 0.9297 0.2469 0.5818 0.083 Uiso calc R 1 . . H
H22C 1.0401 0.2538 0.6039 0.083 Uiso calc R 1 . . H
C23 1.0488(4) 0.4256(3) 0.44534(17) 0.0536(13) Uani d . 1 . . C
H23A 0.9913 0.4534 0.4603 0.080 Uiso calc R 1 . . H
H23B 1.0351 0.4191 0.4122 0.080 Uiso calc R 1 . . H
H23C 1.1094 0.4600 0.4496 0.080 Uiso calc R 1 . . H
C24 1.1027(3) 0.2149(2) 0.27134(14) 0.0295(9) Uani d . 1 . . C
C25 1.0370(3) 0.2546(3) 0.23967(15) 0.0327(9) Uani d . 1 . . C
C26 0.9922(3) 0.2063(3) 0.20384(15) 0.0378(10) Uani d . 1 . . C
H26A 0.9460 0.2329 0.1834 0.045 Uiso calc R 1 . . H
C27 1.0139(3) 0.1212(3) 0.19766(15) 0.0371(10) Uani d . 1 . . C
C28 1.0843(3) 0.0848(2) 0.22769(16) 0.0376(11) Uani d . 1 . . C
H28A 1.1019 0.0273 0.2233 0.045 Uiso calc R 1 . . H
C29 1.1292(3) 0.1288(2) 0.26351(14) 0.0332(10) Uani d . 1 . . C
C30 1.0158(3) 0.3490(2) 0.24163(17) 0.0414(11) Uani d . 1 . . C
H30A 1.0383 0.3714 0.2715 0.062 Uiso calc R 1 . . H
H30B 0.9432 0.3588 0.2381 0.062 Uiso calc R 1 . . H
H30C 1.0521 0.3774 0.2165 0.062 Uiso calc R 1 . . H
C31 0.9672(3) 0.0710(3) 0.15780(17) 0.0536(13) Uani d . 1 . . C
H31A 0.9111 0.1030 0.1445 0.080 Uiso calc R 1 . . H
H31B 0.9423 0.0169 0.1695 0.080 Uiso calc R 1 . . H
H31C 1.0183 0.0611 0.1339 0.080 Uiso calc R 1 . . H
C32 1.2104(3) 0.0875(3) 0.29296(16) 0.0455(12) Uani d . 1 . . C
H32A 1.2222 0.0299 0.2819 0.068 Uiso calc R 1 . . H
H32B 1.1883 0.0859 0.3253 0.068 Uiso calc R 1 . . H
H32C 1.2730 0.1200 0.2906 0.068 Uiso calc R 1 . . H
C33 0.8058(4) 0.3437(3) 0.41729(19) 0.0539(13) Uani d . 1 . . C
H33A 0.7533 0.3009 0.4239 0.065 Uiso calc R 1 A 1 H
H33B 0.8370 0.3605 0.4470 0.065 Uiso calc R 1 A 1 H
C34 0.761(2) 0.4147(12) 0.3961(12) 0.067(6) Uani d P 0.60(6) B 1 C
H34A 0.8001 0.4668 0.4020 0.080 Uiso calc PR 0.60(6) B 1 H
H34B 0.6905 0.4228 0.4061 0.080 Uiso calc PR 0.60(6) B 1 H
C34A 0.743(3) 0.397(3) 0.3806(11) 0.080(11) Uani d P 0.40(6) B 2 C
H34C 0.6710 0.3818 0.3837 0.097 Uiso calc PR 0.40(6) B 2 H
H34D 0.7504 0.4571 0.3879 0.097 Uiso calc PR 0.40(6) B 2 H
C35 0.7683(4) 0.3853(4) 0.3411(3) 0.089(2) Uani d . 1 . . C
H35A 0.7148 0.3444 0.3330 0.107 Uiso calc R 1 B 1 H
H35B 0.7647 0.4342 0.3199 0.107 Uiso calc R 1 B 1 H
C36 0.8718(4) 0.3449(3) 0.34061(19) 0.0562(13) Uani d . 1 B . C
H36A 0.8761 0.3011 0.3163 0.067 Uiso calc R 1 . . H
H36B 0.9249 0.3875 0.3350 0.067 Uiso calc R 1 . . H

loop_
_atom_site_aniso_label
_atom_site_aniso_U_11
_atom_site_aniso_U_22
_atom_site_aniso_U_33
_atom_site_aniso_U_12
_atom_site_aniso_U_13
_atom_site_aniso_U_23
O1 0.0432(18) 0.0340(15) 0.049(2) 0.0094(13) 0.0129(16) 0.0063(14)
Tm1 0.02790(11) 0.02567(10) 0.03538(13) -0.00214(7) 0.00180(9) 0.00325(8)
C1 0.061(3) 0.043(2) 0.042(3) -0.008(2) 0.010(3) 0.009(2)
C2 0.048(3) 0.043(3) 0.067(4) -0.008(2) 0.024(3) 0.004(3)
C3 0.026(2) 0.046(3) 0.096(5) -0.004(2) 0.000(3) 0.009(3)
C4 0.051(3) 0.060(3) 0.066(4) -0.020(3) -0.026(3) 0.025(3)
C5 0.068(4) 0.051(3) 0.048(3) -0.030(3) -0.007(3) -0.002(2)
C6 0.058(3) 0.032(2) 0.045(3) -0.013(2) 0.006(3) -0.004(2)
C7 0.048(3) 0.029(2) 0.058(4) 0.001(2) 0.009(2) 0.000(2)
C8 0.046(3) 0.037(2) 0.048(3) -0.0037(19) -0.009(2) 0.013(2)
C9 0.025(2) 0.0238(18) 0.033(3) 0.0012(16) -0.0008(18) 0.0036(17)
C10 0.030(2) 0.0277(19) 0.026(2) 0.0023(16) 0.0013(18) 0.0048(17)
C11 0.040(2) 0.044(2) 0.034(3) -0.009(2) 0.004(2) 0.003(2)
C12 0.038(2) 0.043(2) 0.046(3) -0.0141(19) 0.007(2) 0.006(2)
C13 0.040(3) 0.038(2) 0.042(3) -0.0114(19) -0.004(2) -0.006(2)
C14 0.034(2) 0.0302(19) 0.024(2) -0.0012(17) 0.0017(18) 0.0031(18)
C15 0.030(2) 0.037(2) 0.026(2) -0.0046(17) -0.004(2) -0.0042(18)
C16 0.033(2) 0.035(2) 0.030(3) -0.0047(17) -0.005(2) 0.0023(18)
C17 0.043(3) 0.038(2) 0.037(3) -0.0052(19) -0.009(2) 0.011(2)
C18 0.040(2) 0.044(2) 0.032(3) -0.008(2) -0.001(2) -0.001(2)
C19 0.049(3) 0.038(2) 0.038(3) -0.002(2) 0.005(2) -0.010(2)
C20 0.043(3) 0.036(2) 0.031(3) -0.0039(18) 0.000(2) -0.0038(19)
C21 0.042(3) 0.048(2) 0.045(3) 0.006(2) -0.001(2) 0.007(2)
C22 0.069(3) 0.060(3) 0.038(3) -0.009(3) 0.010(3) 0.005(3)
C23 0.076(4) 0.037(2) 0.048(3) 0.005(2) 0.008(3) -0.002(2)
C24 0.030(2) 0.035(2) 0.024(2) -0.0036(17) 0.0080(18) 0.0040(18)
C25 0.036(2) 0.037(2) 0.025(2) 0.0010(19) 0.006(2) 0.0039(18)
C26 0.040(2) 0.047(2) 0.026(3) 0.003(2) 0.004(2) -0.001(2)
C27 0.040(3) 0.043(2) 0.028(3) -0.0039(19) 0.011(2) -0.006(2)
C28 0.044(3) 0.028(2) 0.041(3) 0.0000(18) 0.011(2) -0.005(2)
C29 0.037(2) 0.031(2) 0.032(3) 0.0017(18) 0.009(2) 0.0031(19)
C30 0.049(3) 0.038(2) 0.038(3) 0.004(2) -0.003(2) 0.004(2)
C31 0.063(3) 0.055(3) 0.042(3) -0.007(2) -0.005(3) -0.018(3)
C32 0.049(3) 0.041(2) 0.046(3) 0.010(2) 0.000(2) -0.001(2)
C33 0.053(3) 0.052(3) 0.057(4) 0.014(2) 0.018(3) -0.006(3)
C34 0.082(12) 0.039(7) 0.080(16) 0.023(6) 0.037(11) 0.010(8)
C34A 0.076(15) 0.13(3) 0.038(15) 0.077(17) -0.004(12) -0.003(13)
C35 0.076(4) 0.096(5) 0.094(6) 0.047(4) 0.012(4) 0.040(4)
C36 0.062(3) 0.049(3) 0.057(3) 0.015(2) 0.013(3) 0.014(3)

loop_
_atom_type_symbol
_atom_type_description
_atom_type_scat_dispersion_real
_atom_type_scat_dispersion_imag
_atom_type_scat_source
C C 0.0033 0.0016 'International Tables Vol C Tables 4.2.6.8 and 6.1.1.4'
H H 0.0000 0.0000 'International Tables Vol C Tables 4.2.6.8 and 6.1.1.4'
O O 0.0106 0.0060 'International Tables Vol C Tables 4.2.6.8 and 6.1.1.4'
Tm Tm -0.3139 5.2483 'International Tables Vol C Tables 4.2.6.8 and 6.1.1.4'

loop_
_geom_angle_atom_site_label_1
_geom_angle_atom_site_label_2
_geom_angle_atom_site_label_3
_geom_angle
_geom_angle_publ_flag
C33 O1 C36 108.5(3) ?
C33 O1 Tm1 130.4(3) ?
C36 O1 Tm1 114.2(2) ?
O1 Tm1 C9 84.66(10) y
O1 Tm1 C5 114.35(15) ?
C9 Tm1 C5 109.88(15) ?
O1 Tm1 C6 146.46(14) ?
C9 Tm1 C6 101.20(13) ?
C5 Tm1 C6 32.53(16) ?
O1 Tm1 C4 88.86(15) ?
C9 Tm1 C4 130.00(17) ?
C5 Tm1 C4 32.59(18) ?
C6 Tm1 C4 61.92(17) ?
O1 Tm1 C8 141.94(14) ?
C9 Tm1 C8 121.24(13) ?
C5 Tm1 C8 84.51(16) ?
C6 Tm1 C8 61.35(16) ?
C4 Tm1 C8 92.83(14) ?
O1 Tm1 C1 110.72(13) ?
C9 Tm1 C1 143.74(15) ?
C5 Tm1 C1 93.81(16) ?
C6 Tm1 C1 84.00(15) ?
C4 Tm1 C1 84.32(17) ?
C8 Tm1 C1 32.11(15) ?
O1 Tm1 C7 169.63(13) ?
C9 Tm1 C7 105.68(13) ?
C5 Tm1 C7 61.78(17) ?
C6 Tm1 C7 31.90(14) ?
C4 Tm1 C7 83.80(16) ?
C8 Tm1 C7 31.96(15) ?
C1 Tm1 C7 61.34(15) ?
O1 Tm1 C3 78.98(13) ?
C9 Tm1 C3 155.02(16) ?
C5 Tm1 C3 61.55(18) ?
C6 Tm1 C3 83.02(16) ?
C4 Tm1 C3 32.03(17) ?
C8 Tm1 C3 82.57(15) ?
C1 Tm1 C3 60.83(17) ?
C7 Tm1 C3 90.96(15) ?
O1 Tm1 C2 87.23(12) ?
C9 Tm1 C2 165.71(15) ?
C5 Tm1 C2 84.19(17) ?
C6 Tm1 C2 92.05(14) ?
C4 Tm1 C2 61.40(19) ?
C8 Tm1 C2 60.93(15) ?
C1 Tm1 C2 31.93(15) ?
C7 Tm1 C2 82.83(15) ?
C3 Tm1 C2 31.58(17) ?
C8 C1 C2 135.1(5) ?
C8 C1 Tm1 73.6(3) ?
C2 C1 Tm1 76.6(3) ?
C8 C1 H1A 112.5 ?
C2 C1 H1A 112.5 ?
Tm1 C1 H1A 132.3 ?
C3 C2 C1 133.1(5) ?
C3 C2 Tm1 73.4(3) ?
C1 C2 Tm1 71.5(3) ?
C3 C2 H2A 113.5 ?
C1 C2 H2A 113.5 ?
Tm1 C2 H2A 139.2 ?
C4 C3 C2 136.3(5) ?
C4 C3 Tm1 71.7(3) ?
C2 C3 Tm1 75.0(3) ?
C4 C3 H3A 111.9 ?
C2 C3 H3A 111.9 ?
Tm1 C3 H3A 140.3 ?
C5 C4 C3 134.2(5) ?
C5 C4 Tm1 72.1(3) ?
C3 C4 Tm1 76.3(3) ?
C5 C4 H4A 112.9 ?
C3 C4 H4A 112.9 ?
Tm1 C4 H4A 134.4 ?
C6 C5 C4 135.1(5) ?
C6 C5 Tm1 75.1(3) ?
C4 C5 Tm1 75.3(3) ?
C6 C5 H5A 112.5 ?
C4 C5 H5A 112.5 ?
Tm1 C5 H5A 132.0 ?
C7 C6 C5 135.0(5) ?
C7 C6 Tm1 74.9(3) ?
C5 C6 Tm1 72.4(3) ?
C7 C6 H6A 112.5 ?
C5 C6 H6A 112.5 ?
Tm1 C6 H6A 137.5 ?
C6 C7 C8 135.2(4) ?
C6 C7 Tm1 73.2(2) ?
C8 C7 Tm1 73.6(2) ?
C6 C7 H7A 112.4 ?
C8 C7 H7A 112.4 ?
Tm1 C7 H7A 138.4 ?
C7 C8 C1 135.6(4) ?
C7 C8 Tm1 74.4(3) ?
C1 C8 Tm1 74.3(2) ?
C7 C8 H8A 112.2 ?
C1 C8 H8A 112.2 ?
Tm1 C8 H8A 135.6 ?
C14 C9 C10 115.3(3) ?
C14 C9 Tm1 110.8(3) y
C10 C9 Tm1 133.5(3) y
C11 C10 C9 121.9(4) ?
C11 C10 C24 118.5(4) ?
C9 C10 C24 119.6(3) ?
C12 C11 C10 120.9(4) ?
C12 C11 H11A 119.5 ?
C10 C11 H11A 119.5 ?
C13 C12 C11 120.0(4) ?
C13 C12 H12A 120.0 ?
C11 C12 H12A 120.0 ?
C12 C13 C14 119.6(4) ?
C12 C13 H13A 120.2 ?
C14 C13 H13A 120.2 ?
C13 C14 C9 122.3(4) ?
C13 C14 C15 119.9(4) ?
C9 C14 C15 117.8(3) ?
C16 C15 C20 118.2(4) ?
C16 C15 C14 120.6(4) ?
C20 C15 C14 121.2(4) ?
C17 C16 C15 119.8(4) ?
C17 C16 C21 119.2(4) ?
C15 C16 C21 120.9(4) ?
C18 C17 C16 122.2(4) ?
C18 C17 H17A 118.9 ?
C16 C17 H17A 118.9 ?
C17 C18 C19 117.6(4) ?
C17 C18 C22 121.4(4) ?
C19 C18 C22 120.9(4) ?
C18 C19 C20 122.9(4) ?
C18 C19 H19A 118.6 ?
C20 C19 H19A 118.6 ?
C19 C20 C15 119.2(4) ?
C19 C20 C23 120.9(4) ?
C15 C20 C23 119.9(4) ?
C16 C21 H21A 109.5 ?
C16 C21 H21B 109.5 ?
H21A C21 H21B 109.5 ?
C16 C21 H21C 109.5 ?
H21A C21 H21C 109.5 ?
H21B C21 H21C 109.5 ?
C18 C22 H22A 109.5 ?
C18 C22 H22B 109.5 ?
H22A C22 H22B 109.5 ?
C18 C22 H22C 109.5 ?
H22A C22 H22C 109.5 ?
H22B C22 H22C 109.5 ?
C20 C23 H23A 109.5 ?
C20 C23 H23B 109.5 ?
H23A C23 H23B 109.5 ?
C20 C23 H23C 109.5 ?
H23A C23 H23C 109.5 ?
H23B C23 H23C 109.5 ?
C25 C24 C29 118.4(4) ?
C25 C24 C10 122.3(3) ?
C29 C24 C10 119.3(4) ?
C24 C25 C26 119.4(4) ?
C24 C25 C30 121.8(4) ?
C26 C25 C30 118.7(4) ?
C27 C26 C25 122.1(4) ?
C27 C26 H26A 119.0 ?
C25 C26 H26A 119.0 ?
C26 C27 C28 117.3(4) ?
C26 C27 C31 121.1(4) ?
C28 C27 C31 121.4(4) ?
C29 C28 C27 122.8(4) ?
C29 C28 H28A 118.6 ?
C27 C28 H28A 118.6 ?
C28 C29 C24 119.7(4) ?
C28 C29 C32 120.4(4) ?
C24 C29 C32 119.9(4) ?
C25 C30 H30A 109.5 ?
C25 C30 H30B 109.5 ?
H30A C30 H30B 109.5 ?
C25 C30 H30C 109.5 ?
H30A C30 H30C 109.5 ?
H30B C30 H30C 109.5 ?
C27 C31 H31A 109.5 ?
C27 C31 H31B 109.5 ?
H31A C31 H31B 109.5 ?
C27 C31 H31C 109.5 ?
H31A C31 H31C 109.5 ?
H31B C31 H31C 109.5 ?
C29 C32 H32A 109.5 ?
C29 C32 H32B 109.5 ?
H32A C32 H32B 109.5 ?
C29 C32 H32C 109.5 ?
H32A C32 H32C 109.5 ?
H32B C32 H32C 109.5 ?
C34 C33 O1 110.2(12) ?
C34 C33 C34A 21.4(15) ?
O1 C33 C34A 99.9(12) ?
C34 C33 H33A 109.6 ?
O1 C33 H33A 109.6 ?
C34A C33 H33A 97.1 ?
C34 C33 H33B 109.6 ?
O1 C33 H33B 109.6 ?
C34A C33 H33B 130.9 ?
H33A C33 H33B 108.1 ?
C33 C34 C35 99.6(15) ?
C33 C34 H34A 111.9 ?
C35 C34 H34A 111.9 ?
C33 C34 H34B 111.9 ?
C35 C34 H34B 111.9 ?
H34A C34 H34B 109.6 ?
C35 C34A C33 114(2) ?
C35 C34A H34C 108.7 ?
C33 C34A H34C 108.7 ?
C35 C34A H34D 108.7 ?
C33 C34A H34D 108.7 ?
H34C C34A H34D 107.6 ?
C34A C35 C36 108.8(17) ?
C34A C35 C34 15(3) ?
C36 C35 C34 100.4(10) ?
C34A C35 H35A 97.0 ?
C36 C35 H35A 111.7 ?
C34 C35 H35A 111.7 ?
C34A C35 H35B 117.3 ?
C36 C35 H35B 111.7 ?
C34 C35 H35B 111.7 ?
H35A C35 H35B 109.5 ?
O1 C36 C35 104.6(4) ?
O1 C36 H36A 110.8 ?
C35 C36 H36A 110.8 ?
O1 C36 H36B 110.8 ?
C35 C36 H36B 110.8 ?
H36A C36 H36B 108.9 ?

loop_
_geom_bond_atom_site_label_1
_geom_bond_atom_site_label_2
_geom_bond_site_symmetry_2
_geom_bond_distance
_geom_bond_publ_flag
O1 C33 . 1.451(5) ?
O1 C36 . 1.455(5) ?
O1 Tm1 . 2.325(3) y
Tm1 C9 . 2.445(4) y
Tm1 C5 . 2.475(4) y
Tm1 C6 . 2.509(4) y
Tm1 C4 . 2.515(5) y
Tm1 C8 . 2.520(4) y
Tm1 C1 . 2.529(4) y
Tm1 C7 . 2.530(4) y
Tm1 C3 . 2.573(4) y
Tm1 C2 . 2.594(4) y
C1 C8 . 1.396(6) ?
C1 C2 . 1.410(7) ?
C1 H1A . 0.9400 ?
C2 C3 . 1.406(7) ?
C2 H2A . 0.9400 ?
C3 C4 . 1.405(7) ?
C3 H3A . 0.9400 ?
C4 C5 . 1.401(7) ?
C4 H4A . 0.9400 ?
C5 C6 . 1.396(7) ?
C5 H5A . 0.9400 ?
C6 C7 . 1.385(6) ?
C6 H6A . 0.9400 ?
C7 C8 . 1.391(6) ?
C7 H7A . 0.9400 ?
C8 H8A . 0.9400 ?
C9 C14 . 1.415(5) ?
C9 C10 . 1.416(5) ?
C10 C11 . 1.383(5) ?
C10 C24 . 1.499(5) ?
C11 C12 . 1.375(6) ?
C11 H11A . 0.9400 ?
C12 C13 . 1.373(6) ?
C12 H12A . 0.9400 ?
C13 C14 . 1.404(6) ?
C13 H13A . 0.9400 ?
C14 C15 . 1.483(5) ?
C15 C16 . 1.402(5) ?
C15 C20 . 1.422(5) ?
C16 C17 . 1.393(6) ?
C16 C21 . 1.510(6) ?
C17 C18 . 1.377(6) ?
C17 H17A . 0.9400 ?
C18 C19 . 1.378(6) ?
C18 C22 . 1.503(6) ?
C19 C20 . 1.381(6) ?
C19 H19A . 0.9400 ?
C20 C23 . 1.510(6) ?
C21 H21A . 0.9700 ?
C21 H21B . 0.9700 ?
C21 H21C . 0.9700 ?
C22 H22A . 0.9700 ?
C22 H22B . 0.9700 ?
C22 H22C . 0.9700 ?
C23 H23A . 0.9700 ?
C23 H23B . 0.9700 ?
C23 H23C . 0.9700 ?
C24 C25 . 1.397(5) ?
C24 C29 . 1.414(5) ?
C25 C26 . 1.403(6) ?
C25 C30 . 1.511(5) ?
C26 C27 . 1.378(6) ?
C26 H26A . 0.9400 ?
C27 C28 . 1.385(6) ?
C27 C31 . 1.516(6) ?
C28 C29 . 1.370(6) ?
C28 H28A . 0.9400 ?
C29 C32 . 1.506(6) ?
C30 H30A . 0.9700 ?
C30 H30B . 0.9700 ?
C30 H30C . 0.9700 ?
C31 H31A . 0.9700 ?
C31 H31B . 0.9700 ?
C31 H31C . 0.9700 ?
C32 H32A . 0.9700 ?
C32 H32B . 0.9700 ?
C32 H32C . 0.9700 ?
C33 C34 . 1.40(2) ?
C33 C34A . 1.57(3) ?
C33 H33A . 0.9800 ?
C33 H33B . 0.9800 ?
C34 C35 . 1.64(4) ?
C34 H34A . 0.9800 ?
C34 H34B . 0.9800 ?
C34A C35 . 1.19(3) ?
C34A H34C . 0.9800 ?
C34A H34D . 0.9800 ?
C35 C36 . 1.500(7) ?
C35 H35A . 0.9800 ?
C35 H35B . 0.9800 ?
C36 H36A . 0.9800 ?
C36 H36B . 0.9800 ?
